data_1552400
loop_
_publ_author_name
'Dyachenko , Natalia V.'
'Khoroshutin, Andrey V.'
'Sotnikova, Yulia'
'Karnoukhova, Valentina A.'
'Tokarev, Sergey'
'Anisimov, Alexander V.'
'Fedorov, Yury V.'
'Fedorova, Olga'

_publ_section_title
;
 Synthesis of the fused heterocyclic systems via Mallory photoreaction of
 arylthienylethenes
;
_journal_name_full 'Photochemical &amp; Photobiological Sciences'
_journal_paper_doi 10.1039/C9PP00289H
_journal_year 2019
_chemical_formula_moiety 'C14 H12 O2 S'
_chemical_formula_sum 'C14 H12 O2 S'
_chemical_formula_weight 244.30
_space_group_crystal_system monoclinic
_space_group_IT_number 14
_space_group_name_Hall '-P 2yn'
_space_group_name_H-M_alt 'P 1 21/n 1'
_symmetry_space_group_name_Hall '-P 2yn'
_symmetry_space_group_name_H-M 'P 1 21/n 1'
_atom_sites_solution_hydrogens geom
_atom_sites_solution_primary dual
_audit_creation_method SHELXL-2016/6
_audit_update_record
;
2019-03-13 deposited with the CCDC.    2019-10-08 downloaded from the CCDC.
;
_cell_angle_alpha 90
_cell_angle_beta 91.6730(19)
_cell_angle_gamma 90
_cell_formula_units_Z 8
_cell_length_a 11.3769(10)
_cell_length_b 10.1584(9)
_cell_length_c 20.2218(17)
_cell_measurement_reflns_used 756
_cell_measurement_temperature 120(2)
_cell_measurement_theta_max 25
_cell_measurement_theta_min 3
_cell_volume 2336.1(4)
_computing_cell_refinement 'Bruker SAINT'
_computing_data_collection 'Bruker APEX2'
_computing_data_reduction 'Bruker SAINT'
_computing_molecular_graphics 'SHELXTL (Sheldrick, 2008)'
_computing_publication_material 'SHELXTL (Sheldrick, 2008)'
_computing_structure_refinement 'SHELXL (Sheldrick, 2015b)'
_computing_structure_solution 'SHELXT (Sheldrick, 2015a)'
_diffrn_ambient_temperature 120(2)
_diffrn_detector_type 'Bruker APEX II CCD area detector'
_diffrn_measured_fraction_theta_full 1.000
_diffrn_measured_fraction_theta_max 0.997
_diffrn_measurement_device_type 'Bruker APEX DUO diffractometer'
_diffrn_measurement_method 'omega scans'
_diffrn_radiation_type MoK\a
_diffrn_radiation_wavelength 0.71073
_diffrn_reflns_av_R_equivalents 0.0446
_diffrn_reflns_av_unetI/netI 0.0370
_diffrn_reflns_Laue_measured_fraction_full 1.000
_diffrn_reflns_Laue_measured_fraction_max 0.997
_diffrn_reflns_limit_h_max 16
_diffrn_reflns_limit_h_min -16
_diffrn_reflns_limit_k_max 14
_diffrn_reflns_limit_k_min -14
_diffrn_reflns_limit_l_max 28
_diffrn_reflns_limit_l_min -28
_diffrn_reflns_number 31554
_diffrn_reflns_point_group_measured_fraction_full 1.000
_diffrn_reflns_point_group_measured_fraction_max 0.997
_diffrn_reflns_theta_full 25.242
_diffrn_reflns_theta_max 30.624
_diffrn_reflns_theta_min 2.015
_exptl_absorpt_coefficient_mu 0.262
_exptl_absorpt_correction_T_max 0.7461
_exptl_absorpt_correction_T_min 0.6809
_exptl_absorpt_correction_type multi-scan
_exptl_absorpt_process_details SADABS
_exptl_crystal_colour colourless
_exptl_crystal_density_diffrn 1.389
_exptl_crystal_description prism
_exptl_crystal_F_000 1024
_exptl_crystal_size_max 0.280
_exptl_crystal_size_mid 0.250
_exptl_crystal_size_min 0.190
_refine_diff_density_max 0.406
_refine_diff_density_min -0.299
_refine_diff_density_rms 0.058
_refine_ls_extinction_method none
_refine_ls_goodness_of_fit_ref 1.023
_refine_ls_hydrogen_treatment constr
_refine_ls_matrix_type full
_refine_ls_number_parameters 311
_refine_ls_number_reflns 7191
_refine_ls_number_restraints 0
_refine_ls_restrained_S_all 1.023
_refine_ls_R_factor_all 0.0604
_refine_ls_R_factor_gt 0.0433
_refine_ls_shift/su_max 0.001
_refine_ls_shift/su_mean 0.000
_refine_ls_structure_factor_coef Fsqd
_refine_ls_weighting_details 'w=1/[\s^2^(Fo^2^)+(0.0588P)^2^+0.6873P] where P=(Fo^2^+2Fc^2^)/3'
_refine_ls_weighting_scheme calc
_refine_ls_wR_factor_gt 0.1090
_refine_ls_wR_factor_ref 0.1183
_reflns_Friedel_coverage 0.000
_reflns_number_gt 5544
_reflns_number_total 7191
_reflns_threshold_expression I>2\s(I)
_cod_data_source_file c9pp00289h2.cif
_cod_data_source_block nd620
_cod_database_code 1552400
_shelx_shelxl_version_number 2016/6
_shelx_space_group_comment
;
The symmetry employed for this shelxl refinement is uniquely defined
by the following loop, which should always be used as a source of
symmetry information in preference to the above space-group names.
They are only intended as comments.
;
_shelx_estimated_absorpt_t_min 0.930
_shelx_estimated_absorpt_t_max 0.952

loop_
_space_group_symop_operation_xyz
'x, y, z'
'-x+1/2, y+1/2, -z+1/2'
'-x, -y, -z'
'x-1/2, -y-1/2, z-1/2'

loop_
_atom_site_label
_atom_site_type_symbol
_atom_site_fract_x
_atom_site_fract_y
_atom_site_fract_z
_atom_site_U_iso_or_equiv
_atom_site_adp_type
_atom_site_occupancy
_atom_site_site_symmetry_order
_atom_site_calc_flag
_atom_site_refinement_flags_posn
_atom_site_refinement_flags_adp
S1 S 0.98207(3) 0.66590(4) 0.06319(2) 0.02749(10) Uani 1 1 d . .
O1 O 0.80674(9) 1.24632(11) 0.14352(5) 0.0247(2) Uani 1 1 d . .
O2 O 1.02968(9) 1.32151(11) 0.12629(6) 0.0284(2) Uani 1 1 d . .
C2 C 0.86744(15) 0.55794(16) 0.07431(8) 0.0311(3) Uani 1 1 d . .
H2 H 0.872541 0.465880 0.066638 0.037 Uiso 1 1 calc R U
C3 C 0.76992(14) 0.61837(17) 0.09505(8) 0.0290(3) Uani 1 1 d . .
H3 H 0.698497 0.573626 0.103280 0.035 Uiso 1 1 calc R U
C3A C 0.78534(13) 0.75737(15) 0.10339(7) 0.0231(3) Uani 1 1 d . .
C4 C 0.70474(13) 0.85238(16) 0.12671(7) 0.0245(3) Uani 1 1 d . .
H4 H 0.627355 0.826357 0.137373 0.029 Uiso 1 1 calc R U
C5 C 0.73779(12) 0.98015(16) 0.13383(7) 0.0224(3) Uani 1 1 d . .
H5 H 0.682689 1.042766 0.148964 0.027 Uiso 1 1 calc R U
C5A C 0.85416(12) 1.02223(15) 0.11894(7) 0.0195(3) Uani 1 1 d . .
C6 C 0.88941(12) 1.15403(14) 0.12727(7) 0.0207(3) Uani 1 1 d . .
C7 C 1.00388(13) 1.19223(15) 0.11599(7) 0.0231(3) Uani 1 1 d . .
C8 C 1.08528(13) 1.09866(16) 0.09479(8) 0.0275(3) Uani 1 1 d . .
H8 H 1.164145 1.124352 0.087505 0.033 Uiso 1 1 calc R U
C9 C 1.05206(13) 0.97107(16) 0.08455(8) 0.0262(3) Uani 1 1 d . .
H9 H 1.107981 0.909418 0.069383 0.031 Uiso 1 1 calc R U
C9A C 0.93669(12) 0.92901(14) 0.09601(7) 0.0206(3) Uani 1 1 d . .
C9B C 0.89783(12) 0.79716(15) 0.08791(7) 0.0210(3) Uani 1 1 d . .
C10 C 0.81170(15) 1.28468(18) 0.21187(8) 0.0320(4) Uani 1 1 d . .
H10A H 0.755894 1.356482 0.218856 0.048 Uiso 1 1 calc R U
H10B H 0.891419 1.314433 0.223929 0.048 Uiso 1 1 calc R U
H10C H 0.791185 1.209296 0.239491 0.048 Uiso 1 1 calc R U
C11 C 1.14615(14) 1.36370(17) 0.11306(8) 0.0294(3) Uani 1 1 d . .
H11A H 1.154501 1.457236 0.124091 0.044 Uiso 1 1 calc R U
H11B H 1.161422 1.350627 0.066070 0.044 Uiso 1 1 calc R U
H11C H 1.202598 1.312245 0.139924 0.044 Uiso 1 1 calc R U
S1' S 0.44005(4) 0.43153(4) 0.08984(2) 0.02675(10) Uani 1 1 d . .
O1' O 0.41046(9) -0.16959(10) 0.19066(5) 0.0227(2) Uani 1 1 d . .
O2' O 0.35123(10) -0.23033(10) 0.06511(5) 0.0264(2) Uani 1 1 d . .
C2' C 0.47602(14) 0.52748(16) 0.15781(9) 0.0311(4) Uani 1 1 d . .
H2' H 0.481990 0.620699 0.156165 0.037 Uiso 1 1 calc R U
C3' C 0.49474(14) 0.45691(15) 0.21334(9) 0.0290(3) Uani 1 1 d . .
H3' H 0.515824 0.494475 0.255038 0.035 Uiso 1 1 calc R U
C3A' C 0.47925(13) 0.31843(14) 0.20244(8) 0.0227(3) Uani 1 1 d . .
C4' C 0.48802(14) 0.21426(15) 0.24906(7) 0.0255(3) Uani 1 1 d . .
H4' H 0.511465 0.232371 0.293609 0.031 Uiso 1 1 calc R U
C5' C 0.46300(13) 0.08869(14) 0.23024(7) 0.0213(3) Uani 1 1 d . .
H5' H 0.468136 0.019975 0.262060 0.026 Uiso 1 1 calc R U
C5A' C 0.42914(11) 0.05836(13) 0.16345(7) 0.0173(3) Uani 1 1 d . .
C6' C 0.40159(12) -0.07131(13) 0.14387(7) 0.0179(3) Uani 1 1 d . .
C7' C 0.37155(12) -0.10081(14) 0.07890(7) 0.0193(3) Uani 1 1 d . .
C8' C 0.36489(12) -0.00005(14) 0.03164(7) 0.0211(3) Uani 1 1 d . .
H8' H 0.342663 -0.019985 -0.012891 0.025 Uiso 1 1 calc R U
C9' C 0.39036(12) 0.12727(14) 0.04946(7) 0.0206(3) Uani 1 1 d . .
H9' H 0.385798 0.194701 0.016936 0.025 Uiso 1 1 calc R U
C9A' C 0.42306(11) 0.15972(13) 0.11494(7) 0.0179(3) Uani 1 1 d . .
C9B' C 0.44864(12) 0.29000(14) 0.13703(7) 0.0197(3) Uani 1 1 d . .
C10' C 0.29843(15) -0.21611(18) 0.21132(8) 0.0329(4) Uani 1 1 d . .
H10D H 0.310055 -0.282335 0.246137 0.049 Uiso 1 1 calc R U
H10E H 0.255636 -0.255568 0.173510 0.049 Uiso 1 1 calc R U
H10F H 0.252988 -0.142256 0.228427 0.049 Uiso 1 1 calc R U
C11' C 0.30783(14) -0.26283(16) -0.00004(8) 0.0274(3) Uani 1 1 d . .
H11D H 0.292601 -0.357660 -0.002727 0.041 Uiso 1 1 calc R U
H11E H 0.366478 -0.238520 -0.032415 0.041 Uiso 1 1 calc R U
H11F H 0.234699 -0.214553 -0.009560 0.041 Uiso 1 1 calc R U

loop_
_atom_site_aniso_label
_atom_site_aniso_U_11
_atom_site_aniso_U_22
_atom_site_aniso_U_33
_atom_site_aniso_U_23
_atom_site_aniso_U_13
_atom_site_aniso_U_12
S1 0.02607(19) 0.02591(19) 0.0305(2) -0.00476(15) 0.00082(15) 0.00350(15)
O1 0.0213(5) 0.0274(5) 0.0254(5) -0.0036(4) 0.0004(4) 0.0075(4)
O2 0.0227(5) 0.0239(5) 0.0388(6) -0.0016(5) 0.0032(5) -0.0009(4)
C2 0.0348(9) 0.0242(8) 0.0339(9) 0.0002(6) -0.0039(7) -0.0014(6)
C3 0.0284(8) 0.0276(8) 0.0307(8) 0.0045(6) -0.0021(6) -0.0031(6)
C3A 0.0237(7) 0.0265(7) 0.0188(6) 0.0042(5) -0.0023(5) 0.0001(6)
C4 0.0195(6) 0.0309(8) 0.0230(7) 0.0055(6) 0.0006(5) 0.0001(6)
C5 0.0182(6) 0.0292(7) 0.0200(6) 0.0024(5) 0.0016(5) 0.0036(6)
C5A 0.0172(6) 0.0259(7) 0.0154(6) 0.0022(5) -0.0002(5) 0.0030(5)
C6 0.0187(6) 0.0245(7) 0.0190(6) 0.0001(5) -0.0004(5) 0.0050(5)
C7 0.0217(7) 0.0237(7) 0.0239(7) 0.0000(5) 0.0001(5) 0.0012(5)
C8 0.0184(7) 0.0304(8) 0.0340(8) -0.0031(6) 0.0046(6) -0.0002(6)
C9 0.0189(7) 0.0299(8) 0.0301(8) -0.0037(6) 0.0045(6) 0.0031(6)
C9A 0.0189(6) 0.0251(7) 0.0179(6) 0.0001(5) 0.0004(5) 0.0021(5)
C9B 0.0214(6) 0.0244(7) 0.0171(6) 0.0002(5) -0.0008(5) 0.0038(5)
C10 0.0302(8) 0.0389(9) 0.0271(8) -0.0096(7) 0.0036(6) 0.0019(7)
C11 0.0248(7) 0.0293(8) 0.0341(8) 0.0023(6) -0.0002(6) -0.0038(6)
S1' 0.0281(2) 0.01832(17) 0.0339(2) 0.00424(14) 0.00223(15) -0.00164(14)
O1' 0.0278(5) 0.0177(5) 0.0225(5) 0.0033(4) -0.0018(4) -0.0002(4)
O2' 0.0371(6) 0.0189(5) 0.0229(5) -0.0049(4) -0.0056(4) -0.0017(4)
C2' 0.0277(8) 0.0185(7) 0.0473(10) -0.0035(7) 0.0053(7) -0.0028(6)
C3' 0.0281(8) 0.0213(7) 0.0375(9) -0.0085(6) 0.0010(6) -0.0045(6)
C3A' 0.0200(6) 0.0199(7) 0.0281(7) -0.0039(5) 0.0009(5) -0.0013(5)
C4' 0.0297(8) 0.0246(7) 0.0220(7) -0.0049(6) -0.0025(6) -0.0014(6)
C5' 0.0235(7) 0.0213(7) 0.0189(6) -0.0005(5) -0.0016(5) 0.0006(5)
C5A' 0.0150(6) 0.0179(6) 0.0189(6) -0.0017(5) 0.0010(5) 0.0016(5)
C6' 0.0169(6) 0.0176(6) 0.0193(6) 0.0007(5) 0.0001(5) 0.0012(5)
C7' 0.0189(6) 0.0179(6) 0.0213(6) -0.0041(5) 0.0005(5) 0.0009(5)
C8' 0.0224(7) 0.0242(7) 0.0167(6) -0.0022(5) -0.0002(5) 0.0003(5)
C9' 0.0213(6) 0.0222(7) 0.0182(6) 0.0025(5) 0.0004(5) -0.0002(5)
C9A' 0.0143(6) 0.0183(6) 0.0211(6) 0.0005(5) 0.0015(5) 0.0009(5)
C9B' 0.0168(6) 0.0172(6) 0.0252(7) 0.0009(5) 0.0030(5) 0.0000(5)
C10' 0.0365(9) 0.0327(9) 0.0298(8) 0.0058(7) 0.0077(7) -0.0053(7)
C11' 0.0311(8) 0.0263(8) 0.0247(7) -0.0090(6) -0.0022(6) -0.0027(6)

loop_
_atom_type_symbol
_atom_type_description
_atom_type_scat_dispersion_real
_atom_type_scat_dispersion_imag
_atom_type_scat_source
C C 0.0033 0.0016 'International Tables Vol C Tables 4.2.6.8 and 6.1.1.4'
H H 0.0000 0.0000 'International Tables Vol C Tables 4.2.6.8 and 6.1.1.4'
O O 0.0106 0.0060 'International Tables Vol C Tables 4.2.6.8 and 6.1.1.4'
S S 0.1246 0.1234 'International Tables Vol C Tables 4.2.6.8 and 6.1.1.4'

loop_
_geom_angle_atom_site_label_1
_geom_angle_atom_site_label_2
_geom_angle_atom_site_label_3
_geom_angle
C2 S1 C9B 91.44(8)
C6 O1 C10 114.03(11)
C7 O2 C11 117.33(12)
C3 C2 S1 112.59(13)
C3 C2 H2 123.7
S1 C2 H2 123.7
C2 C3 C3A 112.78(15)
C2 C3 H3 123.6
C3A C3 H3 123.6
C9B C3A C4 119.06(14)
C9B C3A C3 111.81(14)
C4 C3A C3 129.09(14)
C5 C4 C3A 120.32(14)
C5 C4 H4 119.8
C3A C4 H4 119.8
C4 C5 C5A 121.21(14)
C4 C5 H5 119.4
C5A C5 H5 119.4
C6 C5A C9A 119.00(13)
C6 C5A C5 121.42(13)
C9A C5A C5 119.58(13)
O1 C6 C7 120.12(13)
O1 C6 C5A 118.90(13)
C7 C6 C5A 120.90(13)
O2 C7 C6 116.44(13)
O2 C7 C8 124.02(14)
C6 C7 C8 119.54(14)
C9 C8 C7 120.51(14)
C9 C8 H8 119.7
C7 C8 H8 119.7
C8 C9 C9A 121.30(14)
C8 C9 H9 119.3
C9A C9 H9 119.3
C9 C9A C9B 123.87(13)
C9 C9A C5A 118.70(14)
C9B C9A C5A 117.41(13)
C3A C9B C9A 122.40(13)
C3A C9B S1 111.37(11)
C9A C9B S1 126.13(11)
O1 C10 H10A 109.5
O1 C10 H10B 109.5
H10A C10 H10B 109.5
O1 C10 H10C 109.5
H10A C10 H10C 109.5
H10B C10 H10C 109.5
O2 C11 H11A 109.5
O2 C11 H11B 109.5
H11A C11 H11B 109.5
O2 C11 H11C 109.5
H11A C11 H11C 109.5
H11B C11 H11C 109.5
C2' S1' C9B' 91.25(8)
C6' O1' C10' 113.04(12)
C7' O2' C11' 117.55(12)
C3' C2' S1' 113.11(12)
C3' C2' H2' 123.4
S1' C2' H2' 123.4
C2' C3' C3A' 112.28(15)
C2' C3' H3' 123.9
C3A' C3' H3' 123.9
C9B' C3A' C4' 119.26(13)
C9B' C3A' C3' 112.13(14)
C4' C3A' C3' 128.58(14)
C5' C4' C3A' 120.26(14)
C5' C4' H4' 119.9
C3A' C4' H4' 119.9
C4' C5' C5A' 121.08(13)
C4' C5' H5' 119.5
C5A' C5' H5' 119.5
C6' C5A' C9A' 118.51(12)
C6' C5A' C5' 121.31(13)
C9A' C5A' C5' 120.18(12)
O1' C6' C7' 120.50(12)
O1' C6' C5A' 118.28(12)
C7' C6' C5A' 121.16(13)
O2' C7' C6' 116.10(12)
O2' C7' C8' 124.06(12)
C6' C7' C8' 119.84(13)
C9' C8' C7' 120.20(13)
C9' C8' H8' 119.9
C7' C8' H8' 119.9
C8' C9' C9A' 121.16(13)
C8' C9' H9' 119.4
C9A' C9' H9' 119.4
C9' C9A' C5A' 119.12(12)
C9' C9A' C9B' 124.05(13)
C5A' C9A' C9B' 116.82(12)
C3A' C9B' C9A' 122.36(13)
C3A' C9B' S1' 111.22(11)
C9A' C9B' S1' 126.35(11)
O1' C10' H10D 109.5
O1' C10' H10E 109.5
H10D C10' H10E 109.5
O1' C10' H10F 109.5
H10D C10' H10F 109.5
H10E C10' H10F 109.5
O2' C11' H11D 109.5
O2' C11' H11E 109.5
H11D C11' H11E 109.5
O2' C11' H11F 109.5
H11D C11' H11F 109.5
H11E C11' H11F 109.5

loop_
_geom_bond_atom_site_label_1
_geom_bond_atom_site_label_2
_geom_bond_distance
S1 C2 1.7237(17)
S1 C9B 1.7246(15)
O1 C6 1.3746(17)
O1 C10 1.4356(18)
O2 C7 1.3604(18)
O2 C11 1.4253(18)
C2 C3 1.346(2)
C2 H2 0.9500
C3 C3A 1.432(2)
C3 H3 0.9500
C3A C9B 1.387(2)
C3A C4 1.421(2)
C4 C5 1.358(2)
C4 H4 0.9500
C5 C5A 1.432(2)
C5 H5 0.9500
C5A C6 1.406(2)
C5A C9A 1.4209(19)
C6 C7 1.384(2)
C7 C8 1.403(2)
C8 C9 1.364(2)
C8 H8 0.9500
C9 C9A 1.406(2)
C9 H9 0.9500
C9A C9B 1.418(2)
C10 H10A 0.9800
C10 H10B 0.9800
C10 H10C 0.9800
C11 H11A 0.9800
C11 H11B 0.9800
C11 H11C 0.9800
S1' C2' 1.7245(18)
S1' C9B' 1.7267(14)
O1' C6' 1.3771(16)
O1' C10' 1.4329(19)
O2' C7' 1.3633(17)
O2' C11' 1.4319(18)
C2' C3' 1.344(2)
C2' H2' 0.9500
C3' C3A' 1.434(2)
C3' H3' 0.9500
C3A' C9B' 1.388(2)
C3A' C4' 1.419(2)
C4' C5' 1.359(2)
C4' H4' 0.9500
C5' C5A' 1.4273(19)
C5' H5' 0.9500
C5A' C6' 1.4081(19)
C5A' C9A' 1.4224(19)
C6' C7' 1.3808(19)
C7' C8' 1.401(2)
C8' C9' 1.371(2)
C8' H8' 0.9500
C9' C9A' 1.4042(19)
C9' H9' 0.9500
C9A' C9B' 1.4241(19)
C10' H10D 0.9800
C10' H10E 0.9800
C10' H10F 0.9800
C11' H11D 0.9800
C11' H11E 0.9800
C11' H11F 0.9800

loop_
_geom_torsion_atom_site_label_1
_geom_torsion_atom_site_label_2
_geom_torsion_atom_site_label_3
_geom_torsion_atom_site_label_4
_geom_torsion
C9B S1 C2 C3 0.60(13)
S1 C2 C3 C3A -0.50(18)
C2 C3 C3A C9B 0.10(19)
C2 C3 C3A C4 -177.37(15)
C9B C3A C4 C5 -0.2(2)
C3 C3A C4 C5 177.16(15)
C3A C4 C5 C5A -0.8(2)
C4 C5 C5A C6 -178.94(13)
C4 C5 C5A C9A 0.3(2)
C10 O1 C6 C7 -80.34(17)
C10 O1 C6 C5A 103.00(15)
C9A C5A C6 O1 174.03(12)
C5 C5A C6 O1 -6.7(2)
C9A C5A C6 C7 -2.6(2)
C5 C5A C6 C7 176.63(13)
C11 O2 C7 C6 -178.17(13)
C11 O2 C7 C8 1.5(2)
O1 C6 C7 O2 4.3(2)
C5A C6 C7 O2 -179.12(13)
O1 C6 C7 C8 -175.40(13)
C5A C6 C7 C8 1.2(2)
O2 C7 C8 C9 -178.94(15)
C6 C7 C8 C9 0.7(2)
C7 C8 C9 C9A -1.2(2)
C8 C9 C9A C9B -178.30(15)
C8 C9 C9A C5A -0.2(2)
C6 C5A C9A C9 2.1(2)
C5 C5A C9A C9 -177.13(13)
C6 C5A C9A C9B -179.71(12)
C5 C5A C9A C9B 1.05(19)
C4 C3A C9B C9A 1.6(2)
C3 C3A C9B C9A -176.18(13)
C4 C3A C9B S1 178.10(11)
C3 C3A C9B S1 0.35(16)
C9 C9A C9B C3A 176.08(14)
C5A C9A C9B C3A -2.0(2)
C9 C9A C9B S1 0.1(2)
C5A C9A C9B S1 -178.00(10)
C2 S1 C9B C3A -0.53(11)
C2 S1 C9B C9A 175.84(13)
C9B' S1' C2' C3' 0.55(13)
S1' C2' C3' C3A' -0.44(18)
C2' C3' C3A' C9B' 0.0(2)
C2' C3' C3A' C4' -178.02(15)
C9B' C3A' C4' C5' -2.1(2)
C3' C3A' C4' C5' 175.84(15)
C3A' C4' C5' C5A' 0.9(2)
C4' C5' C5A' C6' -179.14(14)
C4' C5' C5A' C9A' 1.1(2)
C10' O1' C6' C7' -76.10(17)
C10' O1' C6' C5A' 106.76(15)
C9A' C5A' C6' O1' 178.40(12)
C5' C5A' C6' O1' -1.3(2)
C9A' C5A' C6' C7' 1.3(2)
C5' C5A' C6' C7' -178.46(13)
C11' O2' C7' C6' 173.52(12)
C11' O2' C7' C8' -7.2(2)
O1' C6' C7' O2' 0.40(19)
C5A' C6' C7' O2' 177.46(12)
O1' C6' C7' C8' -178.88(12)
C5A' C6' C7' C8' -1.8(2)
O2' C7' C8' C9' -177.94(13)
C6' C7' C8' C9' 1.3(2)
C7' C8' C9' C9A' -0.2(2)
C8' C9' C9A' C5A' -0.3(2)
C8' C9' C9A' C9B' -178.86(13)
C6' C5A' C9A' C9' -0.21(19)
C5' C5A' C9A' C9' 179.54(12)
C6' C5A' C9A' C9B' 178.44(12)
C5' C5A' C9A' C9B' -1.81(19)
C4' C3A' C9B' C9A' 1.4(2)
C3' C3A' C9B' C9A' -176.90(13)
C4' C3A' C9B' S1' 178.62(11)
C3' C3A' C9B' S1' 0.36(16)
C9' C9A' C9B' C3A' 179.15(13)
C5A' C9A' C9B' C3A' 0.57(19)
C9' C9A' C9B' S1' 2.3(2)
C5A' C9A' C9B' S1' -176.25(10)
C2' S1' C9B' C3A' -0.50(11)
C2' S1' C9B' C9A' 176.62(13)
